data_7019928
loop_
_publ_author_name
'Li, Bo'
'Ji, Can'
'Zang, Shuang-Quan'
'Hou, Hong-Wei'
'Mak, Thomas C. W.'

_publ_section_title
;
 Benzenepolycarboxylate-templated assembly of silver coordination polymers
 exhibiting argentophilic honeycomb layer and tubular motifs.
;
_journal_issue 30
_journal_name_full 'Dalton transactions (Cambridge, England : 2003)'
_journal_page_first 9151
_journal_page_last 9153
_journal_paper_doi 10.1039/c2dt31160g
_journal_volume 41
_journal_year 2012
_chemical_formula_sum 'C11 H5 Ag5 O12'
_chemical_formula_weight 868.50
_chemical_name_systematic
;
?
;
_space_group_IT_number 60
_symmetry_cell_setting orthorhombic
_symmetry_space_group_name_Hall '-P 2n 2ab'
_symmetry_space_group_name_H-M 'P b c n'
_atom_sites_solution_hydrogens geom
_atom_sites_solution_primary direct
_atom_sites_solution_secondary difmap
_audit_creation_method SHELXL-97
_cell_angle_alpha 90.00
_cell_angle_beta 90.00
_cell_angle_gamma 90.00
_cell_formula_units_Z 4
_cell_length_a 18.1669(13)
_cell_length_b 13.5876(7)
_cell_length_c 6.4273(4)
_cell_measurement_reflns_used 1185
_cell_measurement_temperature 296
_cell_measurement_theta_max 28.9985
_cell_measurement_theta_min 2.9925
_cell_volume 1586.54(17)
_computing_structure_refinement 'SHELXL-97 (Sheldrick, 1997)'
_computing_structure_solution 'SHELXS-97 (Sheldrick, 1990)'
_diffrn_ambient_temperature 296
_diffrn_measured_fraction_theta_full 0.999
_diffrn_measured_fraction_theta_max 0.999
_diffrn_radiation_monochromator graphite
_diffrn_radiation_source 'fine-focus sealed tube'
_diffrn_radiation_type MoK\a
_diffrn_radiation_wavelength 0.71073
_diffrn_reflns_av_R_equivalents 0.0549
_diffrn_reflns_av_sigmaI/netI 0.0536
_diffrn_reflns_limit_h_max 11
_diffrn_reflns_limit_h_min -21
_diffrn_reflns_limit_k_max 14
_diffrn_reflns_limit_k_min -16
_diffrn_reflns_limit_l_max 7
_diffrn_reflns_limit_l_min -5
_diffrn_reflns_number 3851
_diffrn_reflns_theta_full 25.00
_diffrn_reflns_theta_max 25.00
_diffrn_reflns_theta_min 3.00
_exptl_absorpt_coefficient_mu 6.131
_exptl_absorpt_correction_T_max 0.4049
_exptl_absorpt_correction_T_min 0.3735
_exptl_absorpt_correction_type multi-scan
_exptl_absorpt_process_details SADABS(2009)
_exptl_crystal_density_diffrn 3.636
_exptl_crystal_density_method 'not measured'
_exptl_crystal_F_000 1608
_exptl_crystal_size_max 0.20
_exptl_crystal_size_mid 0.18
_exptl_crystal_size_min 0.18
_refine_diff_density_max 3.639
_refine_diff_density_min -1.268
_refine_diff_density_rms 0.272
_refine_ls_extinction_method none
_refine_ls_goodness_of_fit_ref 1.047
_refine_ls_hydrogen_treatment constr
_refine_ls_matrix_type full
_refine_ls_number_parameters 133
_refine_ls_number_reflns 1401
_refine_ls_number_restraints 0
_refine_ls_restrained_S_all 1.047
_refine_ls_R_factor_all 0.0621
_refine_ls_R_factor_gt 0.0547
_refine_ls_shift/su_max 0.000
_refine_ls_shift/su_mean 0.000
_refine_ls_structure_factor_coef Fsqd
_refine_ls_weighting_details 'calc w=1/[\s^2^(Fo^2^)+(0.1194P)^2^+7.6477P] where P=(Fo^2^+2Fc^2^)/3'
_refine_ls_weighting_scheme calc
_refine_ls_wR_factor_gt 0.1742
_refine_ls_wR_factor_ref 0.1832
_reflns_number_gt 1179
_reflns_number_total 1401
_reflns_threshold_expression >2sigma(I)
_cod_data_source_file c2dt31160g.txt
_cod_data_source_block 3
_cod_database_code 7019928

loop_
_symmetry_equiv_pos_as_xyz
'x, y, z'
'-x+1/2, -y+1/2, z+1/2'
'x+1/2, -y+1/2, -z'
'-x, y, -z+1/2'
'-x, -y, -z'
'x-1/2, y-1/2, -z-1/2'
'-x-1/2, y-1/2, z'
'x, -y, z-1/2'

loop_
_atom_site_label
_atom_site_type_symbol
_atom_site_fract_x
_atom_site_fract_y
_atom_site_fract_z
_atom_site_U_iso_or_equiv
_atom_site_adp_type
_atom_site_occupancy
_atom_site_symmetry_multiplicity
_atom_site_calc_flag
_atom_site_refinement_flags
Ag1 Ag 0.22896(5) 0.65128(6) 0.10818(15) 0.0387(4) Uani 1 1 d .
Ag2 Ag 0.28646(5) 0.56287(7) 0.49006(14) 0.0394(4) Uani 1 1 d .
Ag3 Ag 0.07985(14) 0.74694(17) 0.2403(3) 0.0586(7) Uani 0.50 1 d P
O3 O 0.3308(5) 0.7380(6) 0.0597(14) 0.0400(19) Uani 1 1 d .
O2 O 0.3412(4) 0.7180(5) 0.4017(12) 0.0374(19) Uani 1 1 d .
C6 C 0.3621(6) 0.7514(6) 0.2318(17) 0.025(2) Uani 1 1 d .
O1 O 0.4570(5) 0.6065(5) 0.1274(12) 0.0396(19) Uani 1 1 d .
C1 C 0.5000 0.7597(9) 0.2500 0.020(3) Uani 1 2 d S
C4 C 0.5000 0.9658(9) 0.2500 0.018(3) Uani 1 2 d S
H4 H 0.5000 1.0343 0.2500 0.021 Uiso 1 2 calc SR
C5 C 0.5000 0.6490(10) 0.2500 0.026(3) Uani 1 2 d S
C3 C 0.4326(5) 0.9148(6) 0.2371(14) 0.0186(18) Uani 1 1 d .
C2 C 0.4328(5) 0.8108(7) 0.2352(12) 0.0206(19) Uani 1 1 d .
C7 C 0.3621(6) 0.9737(7) 0.2266(14) 0.025(2) Uani 1 1 d .
O4 O 0.3022(4) 0.9300(5) 0.2478(13) 0.0302(16) Uani 1 1 d .
O5 O 0.3694(4) 1.0655(4) 0.2000(12) 0.0289(17) Uani 1 1 d .
O1W O 0.3736(5) 0.4634(6) 0.3041(11) 0.0384(19) Uani 1 1 d .
H1WA H 0.3982 0.4291 0.3901 0.058 Uiso 1 1 d R
H1WB H 0.4025 0.5005 0.2360 0.058 Uiso 1 1 d R

loop_
_atom_site_aniso_label
_atom_site_aniso_U_11
_atom_site_aniso_U_22
_atom_site_aniso_U_33
_atom_site_aniso_U_23
_atom_site_aniso_U_13
_atom_site_aniso_U_12
Ag1 0.0348(6) 0.0289(6) 0.0524(7) 0.0092(4) -0.0107(4) -0.0145(3)
Ag2 0.0414(7) 0.0381(6) 0.0386(6) 0.0066(4) 0.0066(4) -0.0065(4)
Ag3 0.0662(15) 0.0608(14) 0.0487(12) -0.0102(10) 0.0053(11) 0.0010(11)
O3 0.035(4) 0.028(4) 0.057(5) -0.001(4) -0.021(4) -0.008(3)
O2 0.039(4) 0.015(3) 0.058(5) 0.005(3) 0.021(4) 0.000(3)
C6 0.023(5) 0.006(4) 0.045(6) -0.002(4) -0.003(5) 0.004(3)
O1 0.053(5) 0.021(4) 0.045(4) -0.009(3) -0.016(4) -0.004(4)
C1 0.024(7) 0.013(6) 0.023(6) 0.000 0.005(6) 0.000
C4 0.030(7) 0.006(5) 0.017(6) 0.000 0.005(6) 0.000
C5 0.031(8) 0.022(7) 0.026(6) 0.000 0.003(7) 0.000
C3 0.024(5) 0.014(4) 0.018(4) 0.002(3) 0.002(4) 0.001(4)
C2 0.031(5) 0.016(4) 0.014(4) 0.004(3) -0.003(4) -0.007(4)
C7 0.033(6) 0.022(5) 0.019(4) -0.004(4) 0.001(4) 0.006(4)
O4 0.019(3) 0.028(4) 0.043(4) 0.014(3) -0.004(3) -0.001(3)
O5 0.028(4) 0.010(3) 0.049(4) 0.006(3) -0.002(4) 0.006(3)
O1W 0.048(5) 0.039(4) 0.028(4) 0.008(3) -0.001(4) -0.005(4)

loop_
_atom_type_symbol
_atom_type_description
_atom_type_scat_dispersion_real
_atom_type_scat_dispersion_imag
_atom_type_scat_source
C C 0.0033 0.0016 'International Tables Vol C Tables 4.2.6.8 and 6.1.1.4'
H H 0.0000 0.0000 'International Tables Vol C Tables 4.2.6.8 and 6.1.1.4'
O O 0.0106 0.0060 'International Tables Vol C Tables 4.2.6.8 and 6.1.1.4'
Ag Ag -0.8971 1.1015 'International Tables Vol C Tables 4.2.6.8 and 6.1.1.4'

loop_
_geom_angle_atom_site_label_1
_geom_angle_atom_site_label_2
_geom_angle_atom_site_label_3
_geom_angle
_geom_angle_site_symmetry_1
_geom_angle_site_symmetry_3
O5 Ag1 O3 172.6(3) 7_655 .
O5 Ag1 O2 95.8(3) 7_655 2_564
O3 Ag1 O2 88.5(3) . 2_564
O5 Ag1 Ag2 81.27(19) 7_655 .
O3 Ag1 Ag2 92.2(2) . .
O2 Ag1 Ag2 153.95(18) 2_564 .
O5 Ag1 Ag3 56.38(18) 7_655 .
O3 Ag1 Ag3 122.8(2) . .
O2 Ag1 Ag3 54.5(2) 2_564 .
Ag2 Ag1 Ag3 104.63(5) . .
O5 Ag1 Ag2 81.21(17) 7_655 8_565
O3 Ag1 Ag2 100.3(2) . 8_565
O2 Ag1 Ag2 132.43(17) 2_564 8_565
Ag2 Ag1 Ag2 73.00(3) . 8_565
Ag3 Ag1 Ag2 136.89(5) . 8_565
O4 Ag2 O2 114.9(2) 2_565 .
O4 Ag2 O1W 147.1(3) 2_565 .
O2 Ag2 O1W 95.9(3) . .
O4 Ag2 O1W 82.7(3) 2_565 8_566
O2 Ag2 O1W 93.0(3) . 8_566
O1W Ag2 O1W 84.7(2) . 8_566
O4 Ag2 Ag1 109.6(2) 2_565 .
O2 Ag2 Ag1 65.7(2) . .
O1W Ag2 Ag1 92.80(17) . .
O1W Ag2 Ag1 158.25(19) 8_566 .
O4 Ag2 Ag1 68.83(17) 2_565 8_566
O2 Ag2 Ag1 174.63(18) . 8_566
O1W Ag2 Ag1 79.65(19) . 8_566
O1W Ag2 Ag1 83.60(18) 8_566 8_566
Ag1 Ag2 Ag1 117.27(4) . 8_566
Ag3 Ag3 Ag1 151.46(7) 4 .
C6 O3 Ag1 109.3(7) . .
C6 O2 Ag2 131.0(6) . .
C6 O2 Ag1 110.7(6) . 2_565
Ag2 O2 Ag1 106.3(3) . 2_565
O2 C6 O3 125.7(9) . .
O2 C6 C2 116.1(9) . .
O3 C6 C2 118.1(9) . .
C2 C1 C2 120.8(11) 4_655 .
C2 C1 C5 119.6(5) 4_655 .
C2 C1 C5 119.6(5) . .
C3 C4 C3 121.0(11) . 4_655
C3 C4 H4 119.5 . .
C3 C4 H4 119.5 4_655 .
O1 C5 O1 125.0(12) . 4_655
O1 C5 C1 117.5(6) . .
O1 C5 C1 117.5(6) 4_655 .
C2 C3 C4 119.4(9) . .
C2 C3 C7 122.1(8) . .
C4 C3 C7 118.5(8) . .
C1 C2 C3 119.7(8) . .
C1 C2 C6 118.2(8) . .
C3 C2 C6 122.0(8) . .
O4 C7 O5 125.1(9) . .
O4 C7 C3 118.8(8) . .
O5 C7 C3 116.0(9) . .
C7 O4 Ag2 120.6(6) . 2_564
C7 O5 Ag1 118.1(7) . 7_665
Ag2 O1W Ag2 93.6(3) . 8_565
Ag2 O1W H1WA 109.4 . .
Ag2 O1W H1WA 138.8 8_565 .
Ag2 O1W H1WB 109.4 . .
Ag2 O1W H1WB 93.4 8_565 .
H1WA O1W H1WB 109.5 . .

loop_
_geom_bond_atom_site_label_1
_geom_bond_atom_site_label_2
_geom_bond_distance
_geom_bond_site_symmetry_2
Ag1 O5 2.213(7) 7_655
Ag1 O3 2.216(8) .
Ag1 O2 2.558(7) 2_564
Ag1 Ag2 2.9255(13) .
Ag1 Ag3 3.122(3) .
Ag1 Ag2 3.1835(12) 8_565
Ag2 O4 2.312(7) 2_565
Ag2 O2 2.399(7) .
Ag2 O1W 2.400(8) .
Ag2 O1W 2.589(8) 8_566
Ag2 Ag1 3.1835(12) 8_566
Ag3 Ag3 2.904(5) 4
O3 C6 1.257(14) .
O2 C6 1.242(13) .
O2 Ag1 2.558(7) 2_565
C6 C2 1.518(14) .
O1 C5 1.251(9) .
C1 C2 1.408(11) 4_655
C1 C2 1.408(11) .
C1 C5 1.504(17) .
C4 C3 1.410(11) .
C4 C3 1.410(11) 4_655
C4 H4 0.9300 .
C5 O1 1.251(9) 4_655
C3 C2 1.413(12) .
C3 C7 1.513(13) .
C7 O4 1.247(12) .
C7 O5 1.266(12) .
O4 Ag2 2.312(7) 2_564
O5 Ag1 2.213(7) 7_665
O1W Ag2 2.589(8) 8_565
O1W H1WA 0.8501 .
O1W H1WB 0.8499 .

loop_
_geom_hbond_atom_site_label_D
_geom_hbond_atom_site_label_H
_geom_hbond_atom_site_label_A
_geom_hbond_distance_DH
_geom_hbond_distance_HA
_geom_hbond_distance_DA
_geom_hbond_angle_DHA
_geom_hbond_site_symmetry_A
O1W H1WA O1 0.85 1.92 2.742(10) 161.0 8_566
O1W H1WB O1 0.85 1.88 2.714(11) 166.0 .

loop_
_geom_torsion_atom_site_label_1
_geom_torsion_atom_site_label_2
_geom_torsion_atom_site_label_3
_geom_torsion_atom_site_label_4
_geom_torsion
_geom_torsion_site_symmetry_1
_geom_torsion_site_symmetry_4
O5 Ag1 Ag2 O4 -43.1(3) 7_655 2_565
O3 Ag1 Ag2 O4 133.4(3) . 2_565
O2 Ag1 Ag2 O4 42.4(4) 2_564 2_565
Ag3 Ag1 Ag2 O4 8.70(19) . 2_565
Ag2 Ag1 Ag2 O4 -126.47(18) 8_565 2_565
O5 Ag1 Ag2 O2 -152.4(3) 7_655 .
O3 Ag1 Ag2 O2 24.1(3) . .
O2 Ag1 Ag2 O2 -67.0(5) 2_564 .
Ag3 Ag1 Ag2 O2 -100.61(19) . .
Ag2 Ag1 Ag2 O2 124.22(19) 8_565 .
O5 Ag1 Ag2 O1W 112.4(3) 7_655 .
O3 Ag1 Ag2 O1W -71.1(3) . .
O2 Ag1 Ag2 O1W -162.2(4) 2_564 .
Ag3 Ag1 Ag2 O1W 164.1(2) . .
Ag2 Ag1 Ag2 O1W 29.0(2) 8_565 .
O5 Ag1 Ag2 O1W -164.9(5) 7_655 8_566
O3 Ag1 Ag2 O1W 11.6(5) . 8_566
O2 Ag1 Ag2 O1W -79.5(6) 2_564 8_566
Ag3 Ag1 Ag2 O1W -113.2(5) . 8_566
Ag2 Ag1 Ag2 O1W 111.7(5) 8_565 8_566
O5 Ag1 Ag2 Ag1 32.59(18) 7_655 8_566
O3 Ag1 Ag2 Ag1 -150.9(2) . 8_566
O2 Ag1 Ag2 Ag1 118.0(4) 2_564 8_566
Ag3 Ag1 Ag2 Ag1 84.34(6) . 8_566
Ag2 Ag1 Ag2 Ag1 -50.82(5) 8_565 8_566
O5 Ag1 Ag3 Ag3 -33.6(3) 7_655 4
O3 Ag1 Ag3 Ag3 155.2(3) . 4
O2 Ag1 Ag3 Ag3 95.0(3) 2_564 4
Ag2 Ag1 Ag3 Ag3 -102.4(2) . 4
Ag2 Ag1 Ag3 Ag3 -21.8(3) 8_565 4
O2 Ag1 O3 C6 128.7(7) 2_564 .
Ag2 Ag1 O3 C6 -25.3(6) . .
Ag3 Ag1 O3 C6 83.7(7) . .
Ag2 Ag1 O3 C6 -98.4(6) 8_565 .
O4 Ag2 O2 C6 -143.5(9) 2_565 .
O1W Ag2 O2 C6 48.2(9) . .
O1W Ag2 O2 C6 133.2(9) 8_566 .
Ag1 Ag2 O2 C6 -42.2(9) . .
O4 Ag2 O2 Ag1 -5.6(4) 2_565 2_565
O1W Ag2 O2 Ag1 -173.9(3) . 2_565
O1W Ag2 O2 Ag1 -88.9(3) 8_566 2_565
Ag1 Ag2 O2 Ag1 95.7(3) . 2_565
Ag2 O2 C6 O3 37.0(14) . .
Ag1 O2 C6 O3 -99.5(10) 2_565 .
Ag2 O2 C6 C2 -141.0(7) . .
Ag1 O2 C6 C2 82.5(9) 2_565 .
Ag1 O3 C6 O2 2.9(12) . .
Ag1 O3 C6 C2 -179.1(6) . .
C2 C1 C5 O1 -139.2(6) 4_655 .
C2 C1 C5 O1 40.8(6) . .
C2 C1 C5 O1 40.8(6) 4_655 4_655
C2 C1 C5 O1 -139.2(6) . 4_655
C3 C4 C3 C2 -0.6(6) 4_655 .
C3 C4 C3 C7 179.2(9) 4_655 .
C2 C1 C2 C3 -0.6(6) 4_655 .
C5 C1 C2 C3 179.4(6) . .
C2 C1 C2 C6 -176.6(8) 4_655 .
C5 C1 C2 C6 3.4(8) . .
C4 C3 C2 C1 1.2(11) . .
C7 C3 C2 C1 -178.6(7) . .
C4 C3 C2 C6 177.0(7) . .
C7 C3 C2 C6 -2.7(13) . .
O2 C6 C2 C1 76.5(10) . .
O3 C6 C2 C1 -101.6(9) . .
O2 C6 C2 C3 -99.4(10) . .
O3 C6 C2 C3 82.4(11) . .
C2 C3 C7 O4 10.8(13) . .
C4 C3 C7 O4 -168.9(8) . .
C2 C3 C7 O5 -170.4(8) . .
C4 C3 C7 O5 9.9(11) . .
O5 C7 O4 Ag2 59.4(12) . 2_564
C3 C7 O4 Ag2 -121.9(7) . 2_564
O4 C7 O5 Ag1 -15.7(13) . 7_665
C3 C7 O5 Ag1 165.6(6) . 7_665
O4 Ag2 O1W Ag2 99.1(5) 2_565 8_565
O2 Ag2 O1W Ag2 -100.7(3) . 8_565
O1W Ag2 O1W Ag2 166.9(3) 8_566 8_565
Ag1 Ag2 O1W Ag2 -34.79(19) . 8_565
Ag1 Ag2 O1W Ag2 82.43(19) 8_566 8_565
